data_7112231
loop_
_publ_author_name
'Jie Sheng'
'Congbin Fan'
'Yechun Ding'
'Xiaona Fan'
'Jie Wu'

_publ_section_title
;
 A silver(I) triflate-catalyzed reaction of
 1-((cyclopropylidenemethyl)-2-alkynyl)arene with 2-alkynylbenzaldoxime
;
_journal_name_full Chem.Commun.
_journal_page_first 4188
_journal_paper_doi 10.1039/C4CC00691G
_journal_volume 50
_journal_year 2014
_chemical_formula_sum 'C33 H25 N O'
_chemical_formula_weight 451.53
_chemical_name_systematic
; 
 ? 
;
_space_group_crystal_system triclinic
_space_group_IT_number 2
_space_group_name_Hall '-P 1'
_space_group_name_H-M_alt 'P -1'
_symmetry_space_group_name_Hall '-P 1'
_symmetry_space_group_name_H-M 'P -1'
_atom_sites_solution_hydrogens geom
_audit_creation_method SHELXL-2013
_cell_angle_alpha 81.149(7)
_cell_angle_beta 72.684(7)
_cell_angle_gamma 67.299(7)
_cell_formula_units_Z 2
_cell_length_a 9.595(4)
_cell_length_b 11.379(5)
_cell_length_c 12.774(6)
_cell_measurement_reflns_used 699
_cell_measurement_temperature 293(2)
_cell_measurement_theta_max 21.183
_cell_measurement_theta_min 2.384
_cell_volume 1227.1(9)
_computing_cell_refinement 'Bruker SMART'
_computing_data_collection 'Bruker SMART'
_computing_data_reduction 'Bruker SHELXTL'
_computing_molecular_graphics 'Bruker SHELXTL'
_computing_publication_material 'Bruker SHELXTL'
_computing_structure_refinement 'SHELXL-2013 (Sheldrick, 2013)'
_computing_structure_solution 'Bruker SHELXTL'
_diffrn_ambient_temperature 293(2)
_diffrn_measured_fraction_theta_full 0.956
_diffrn_measured_fraction_theta_max 0.980
_diffrn_measurement_device_type 'CCD area detector'
_diffrn_measurement_method 'phi and omega scans'
_diffrn_radiation_type MoK\a
_diffrn_radiation_wavelength 0.71073
_diffrn_reflns_av_R_equivalents 0.0452
_diffrn_reflns_av_unetI/netI 0.1407
_diffrn_reflns_Laue_measured_fraction_full 0.956
_diffrn_reflns_Laue_measured_fraction_max 0.980
_diffrn_reflns_limit_h_max 11
_diffrn_reflns_limit_h_min -11
_diffrn_reflns_limit_k_max 13
_diffrn_reflns_limit_k_min -8
_diffrn_reflns_limit_l_max 15
_diffrn_reflns_limit_l_min -14
_diffrn_reflns_number 5084
_diffrn_reflns_point_group_measured_fraction_full 0.956
_diffrn_reflns_point_group_measured_fraction_max 0.980
_diffrn_reflns_theta_full 25.242
_diffrn_reflns_theta_max 25.009
_diffrn_reflns_theta_min 1.671
_exptl_absorpt_coefficient_mu 0.073
_exptl_absorpt_correction_T_max 1.000
_exptl_absorpt_correction_T_min 0.235
_exptl_absorpt_correction_type multi-scan
_exptl_absorpt_process_details sadabs
_exptl_crystal_colour colorless
_exptl_crystal_density_diffrn 1.222
_exptl_crystal_description block
_exptl_crystal_F_000 476
_exptl_crystal_size_max 0.360
_exptl_crystal_size_mid 0.200
_exptl_crystal_size_min 0.060
_refine_diff_density_max 0.131
_refine_diff_density_min -0.154
_refine_diff_density_rms 0.035
_refine_ls_extinction_method none
_refine_ls_goodness_of_fit_ref 0.750
_refine_ls_hydrogen_treatment constr
_refine_ls_matrix_type full
_refine_ls_number_parameters 316
_refine_ls_number_reflns 4244
_refine_ls_number_restraints 0
_refine_ls_restrained_S_all 0.750
_refine_ls_R_factor_all 0.1544
_refine_ls_R_factor_gt 0.0501
_refine_ls_shift/su_max 0.000
_refine_ls_shift/su_mean 0.000
_refine_ls_structure_factor_coef Fsqd
_refine_ls_weighting_details
; 
 w=1/[\s^2^(Fo^2^)+(0.0406P)^2^-0.1400P] 
 where P=(Fo^2^+2Fc^2^)/3 
;
_refine_ls_weighting_scheme calc
_refine_ls_wR_factor_gt 0.0942
_refine_ls_wR_factor_ref 0.1132
_reflns_Friedel_coverage 0.000
_reflns_number_gt 1448
_reflns_number_total 4244
_reflns_threshold_expression 'I > 2\s(I)'
_cod_data_source_file c4cc00691g2.cif
_cod_data_source_block a30604a
_cod_depositor_comments
;

2018-02-03
Z value and formula fixed to values more according to usual
chemical conventions.                 miguel
;
_cod_original_formula_sum 'C11 H8.33 N0.33 O0.33'
_cod_original_formula_weight 150.51
_cod_original_formula_units_Z 6
_cod_original_cell_volume 1227.2(9)
_cod_database_code 7112231
_shelx_space_group_comment
; 
The symmetry employed for this shelxl refinement is uniquely defined 
by the following loop, which should always be used as a source of 
symmetry information in preference to the above space-group names. 
They are only intended as comments. 
;
_shelx_estimated_absorpt_t_min 0.974
_shelx_estimated_absorpt_t_max 0.996
_shelxl_version_number 2013-2

loop_
_space_group_symop_operation_xyz
'x, y, z'
'-x, -y, -z'

loop_
_atom_site_label
_atom_site_type_symbol
_atom_site_fract_x
_atom_site_fract_y
_atom_site_fract_z
_atom_site_U_iso_or_equiv
_atom_site_adp_type
_atom_site_occupancy
_atom_site_site_symmetry_order
_atom_site_calc_flag
_atom_site_refinement_flags_posn
_atom_site_refinement_flags_adp
N1 N 0.8029(2) 1.0500(2) 0.73789(19) 0.0560(7) Uani 1 1 d . .
O1 O 0.5457(3) 0.86649(18) 0.66006(16) 0.0680(6) Uani 1 1 d . .
C1 C 0.7910(4) 0.8903(3) 0.6443(2) 0.0516(8) Uani 1 1 d . .
C2 C 0.9097(3) 0.7598(3) 0.6162(2) 0.0717(10) Uani 1 1 d . .
H2A H 0.9668 0.7122 0.6697 0.086 Uiso 1 1 calc R U
H2B H 0.8869 0.7083 0.5744 0.086 Uiso 1 1 calc R U
C3 C 0.9431(3) 0.8739(3) 0.5595(2) 0.0744(10) Uani 1 1 d . .
H3A H 0.9405 0.8918 0.4832 0.089 Uiso 1 1 calc R U
H3B H 1.0204 0.8958 0.5785 0.089 Uiso 1 1 calc R U
C4 C 0.7696(3) 0.9454(3) 0.7487(2) 0.0514(8) Uani 1 1 d . .
C5 C 0.7188(3) 0.8896(3) 0.8535(2) 0.0487(8) Uani 1 1 d . .
C6 C 0.6761(3) 0.7826(3) 0.8685(2) 0.0589(9) Uani 1 1 d . .
H6 H 0.6772 0.7459 0.8080 0.071 Uiso 1 1 calc R U
C7 C 0.6329(3) 0.7319(3) 0.9710(3) 0.0670(9) Uani 1 1 d . .
H7 H 0.6047 0.6607 0.9800 0.080 Uiso 1 1 calc R U
C8 C 0.6306(3) 0.7855(3) 1.0620(3) 0.0699(10) Uani 1 1 d . .
H8 H 0.6016 0.7496 1.1317 0.084 Uiso 1 1 calc R U
C9 C 0.6702(3) 0.8897(3) 1.0504(2) 0.0680(9) Uani 1 1 d . .
H9 H 0.6683 0.9251 1.1120 0.082 Uiso 1 1 calc R U
C10 C 0.7142(3) 0.9446(3) 0.9452(2) 0.0518(8) Uani 1 1 d . .
C11 C 0.7529(3) 1.0558(3) 0.9295(3) 0.0623(9) Uani 1 1 d . .
H11 H 0.7524 1.0934 0.9894 0.075 Uiso 1 1 calc R U
C12 C 0.7900(3) 1.1064(3) 0.8277(3) 0.0548(8) Uani 1 1 d . .
C13 C 0.8215(3) 1.2272(3) 0.8047(3) 0.0644(9) Uani 1 1 d . .
C14 C 0.8174(3) 1.2909(3) 0.7054(3) 0.0775(10) Uani 1 1 d . .
H14 H 0.7957 1.2585 0.6521 0.093 Uiso 1 1 calc R U
C15 C 0.8456(4) 1.4047(4) 0.6840(3) 0.1037(14) Uani 1 1 d . .
H15 H 0.8410 1.4482 0.6164 0.124 Uiso 1 1 calc R U
C16 C 0.8794(5) 1.4529(4) 0.7589(4) 0.1172(18) Uani 1 1 d . .
H16 H 0.8992 1.5284 0.7433 0.141 Uiso 1 1 calc R U
C17 C 0.8840(5) 1.3900(4) 0.8574(3) 0.1302(18) Uani 1 1 d . .
H17 H 0.9072 1.4227 0.9097 0.156 Uiso 1 1 calc R U
C18 C 0.8545(4) 1.2773(4) 0.8814(3) 0.1031(13) Uani 1 1 d . .
H18 H 0.8571 1.2356 0.9497 0.124 Uiso 1 1 calc R U
C19 C 0.6538(4) 0.9300(3) 0.5983(2) 0.0662(9) Uani 1 1 d . .
H19 H 0.6907 0.9047 0.5220 0.079 Uiso 1 1 calc R U
C20 C 0.5507(5) 1.0675(3) 0.6018(3) 0.0639(9) Uani 1 1 d . .
C21 C 0.5872(4) 1.1733(4) 0.5574(3) 0.0790(10) Uani 1 1 d . .
H21 H 0.6895 1.1648 0.5195 0.095 Uiso 1 1 calc R U
C22 C 0.4722(5) 1.2903(4) 0.5695(3) 0.0857(11) Uani 1 1 d . .
H22 H 0.4956 1.3625 0.5399 0.103 Uiso 1 1 calc R U
C23 C 0.3229(5) 1.3023(3) 0.6247(3) 0.0853(11) Uani 1 1 d . .
H23 H 0.2458 1.3833 0.6330 0.102 Uiso 1 1 calc R U
C24 C 0.2818(4) 1.1966(4) 0.6695(2) 0.0750(10) Uani 1 1 d . .
H24 H 0.1791 1.2050 0.7059 0.090 Uiso 1 1 calc R U
C25 C 0.4009(5) 1.0796(3) 0.6569(2) 0.0616(9) Uani 1 1 d . .
C26 C 0.3962(5) 0.9533(3) 0.6905(2) 0.0659(9) Uani 1 1 d . .
C27 C 0.2752(4) 0.9191(3) 0.7405(2) 0.0684(10) Uani 1 1 d . .
H27 H 0.1795 0.9858 0.7599 0.082 Uiso 1 1 calc R U
C28 C 0.2701(4) 0.7915(3) 0.7699(2) 0.0647(9) Uani 1 1 d . .
C29 C 0.1263(4) 0.7813(3) 0.8241(3) 0.0786(10) Uani 1 1 d . .
H29 H 0.0393 0.8558 0.8411 0.094 Uiso 1 1 calc R U
C30 C 0.1064(4) 0.6671(4) 0.8535(3) 0.0841(11) Uani 1 1 d . .
H30 H 0.0077 0.6645 0.8889 0.101 Uiso 1 1 calc R U
C31 C 0.2322(5) 0.5575(3) 0.8305(3) 0.0902(12) Uani 1 1 d . .
H31 H 0.2212 0.4788 0.8505 0.108 Uiso 1 1 calc R U
C32 C 0.3764(5) 0.5646(4) 0.7771(3) 0.1083(14) Uani 1 1 d . .
H32 H 0.4630 0.4898 0.7608 0.130 Uiso 1 1 calc R U
C33 C 0.3949(4) 0.6793(4) 0.7474(3) 0.0877(12) Uani 1 1 d . .
H33 H 0.4938 0.6812 0.7114 0.105 Uiso 1 1 calc R U

loop_
_atom_site_aniso_label
_atom_site_aniso_U_11
_atom_site_aniso_U_22
_atom_site_aniso_U_33
_atom_site_aniso_U_23
_atom_site_aniso_U_13
_atom_site_aniso_U_12
N1 0.0629(17) 0.0509(16) 0.0567(19) -0.0083(13) -0.0153(14) -0.0210(13)
O1 0.0667(16) 0.0641(14) 0.0826(17) -0.0146(12) -0.0259(13) -0.0247(14)
C1 0.054(2) 0.054(2) 0.047(2) -0.0073(16) -0.0087(18) -0.0202(17)
C2 0.081(2) 0.061(2) 0.069(2) -0.0121(18) -0.0122(19) -0.024(2)
C3 0.085(3) 0.072(2) 0.062(2) -0.0103(17) 0.0014(19) -0.0361(19)
C4 0.0468(19) 0.054(2) 0.050(2) -0.0046(17) -0.0112(16) -0.0154(16)
C5 0.0462(19) 0.0510(19) 0.049(2) -0.0009(17) -0.0110(16) -0.0190(16)
C6 0.063(2) 0.062(2) 0.053(2) -0.0022(17) -0.0142(18) -0.0244(17)
C7 0.072(2) 0.063(2) 0.070(3) -0.002(2) -0.013(2) -0.0333(18)
C8 0.078(2) 0.070(2) 0.054(3) 0.0043(19) -0.0099(19) -0.0274(19)
C9 0.082(2) 0.074(2) 0.048(2) -0.0015(18) -0.0222(18) -0.025(2)
C10 0.049(2) 0.059(2) 0.043(2) -0.0048(18) -0.0146(17) -0.0120(16)
C11 0.071(2) 0.061(2) 0.060(2) -0.0120(17) -0.0221(19) -0.0226(18)
C12 0.057(2) 0.052(2) 0.058(2) -0.0080(19) -0.0130(18) -0.0214(17)
C13 0.079(2) 0.055(2) 0.062(3) -0.012(2) -0.016(2) -0.0253(18)
C14 0.091(3) 0.059(2) 0.083(3) -0.002(2) -0.024(2) -0.027(2)
C15 0.109(3) 0.059(3) 0.124(4) 0.005(2) -0.009(3) -0.029(2)
C16 0.156(4) 0.070(3) 0.123(5) -0.024(3) 0.001(4) -0.059(3)
C17 0.220(5) 0.112(4) 0.097(4) -0.031(3) -0.017(4) -0.109(4)
C18 0.167(4) 0.095(3) 0.076(3) -0.010(2) -0.025(3) -0.081(3)
C19 0.081(3) 0.070(2) 0.055(2) -0.0055(17) -0.022(2) -0.030(2)
C20 0.079(3) 0.067(3) 0.051(2) 0.0014(18) -0.031(2) -0.024(2)
C21 0.087(3) 0.079(3) 0.080(3) 0.010(2) -0.032(2) -0.036(3)
C22 0.101(3) 0.070(3) 0.094(3) 0.009(2) -0.031(3) -0.039(3)
C23 0.108(3) 0.066(3) 0.087(3) -0.001(2) -0.045(3) -0.023(2)
C24 0.090(3) 0.074(3) 0.066(2) -0.008(2) -0.026(2) -0.029(3)
C25 0.086(3) 0.052(2) 0.053(2) -0.0095(17) -0.030(2) -0.019(2)
C26 0.079(3) 0.068(3) 0.053(2) -0.0193(19) -0.023(2) -0.018(2)
C27 0.065(2) 0.069(3) 0.077(3) -0.0139(18) -0.019(2) -0.027(2)
C28 0.069(3) 0.064(3) 0.067(2) -0.0067(18) -0.022(2) -0.025(2)
C29 0.067(3) 0.069(3) 0.099(3) -0.004(2) -0.031(2) -0.017(2)
C30 0.069(3) 0.078(3) 0.117(3) 0.010(2) -0.039(2) -0.034(2)
C31 0.099(3) 0.066(3) 0.116(3) 0.007(2) -0.044(3) -0.033(3)
C32 0.097(3) 0.074(3) 0.135(4) -0.020(2) -0.013(3) -0.018(3)
C33 0.072(3) 0.062(2) 0.126(3) -0.019(2) -0.014(2) -0.024(2)

loop_
_atom_type_symbol
_atom_type_description
_atom_type_scat_dispersion_real
_atom_type_scat_dispersion_imag
_atom_type_scat_source
C C 0.0033 0.0016 'International Tables Vol C Tables 4.2.6.8 and 6.1.1.4'
H H 0.0000 0.0000 'International Tables Vol C Tables 4.2.6.8 and 6.1.1.4'
N N 0.0061 0.0033 'International Tables Vol C Tables 4.2.6.8 and 6.1.1.4'
O O 0.0106 0.0060 'International Tables Vol C Tables 4.2.6.8 and 6.1.1.4'

loop_
_geom_angle_atom_site_label_1
_geom_angle_atom_site_label_2
_geom_angle_atom_site_label_3
_geom_angle
C4 N1 C12 120.2(3)
C26 O1 C19 110.6(2)
C19 C1 C4 118.0(2)
C19 C1 C2 115.4(3)
C4 C1 C2 120.0(3)
C19 C1 C3 114.1(3)
C4 C1 C3 116.4(3)
C2 C1 C3 59.40(16)
C3 C2 C1 60.31(17)
C2 C3 C1 60.30(16)
N1 C4 C5 121.8(3)
N1 C4 C1 115.5(3)
C5 C4 C1 122.7(3)
C10 C5 C6 119.0(3)
C10 C5 C4 117.4(3)
C6 C5 C4 123.6(3)
C7 C6 C5 120.5(3)
C6 C7 C8 120.4(3)
C9 C8 C7 120.6(3)
C8 C9 C10 120.1(3)
C5 C10 C9 119.4(3)
C5 C10 C11 118.7(3)
C9 C10 C11 121.9(3)
C12 C11 C10 119.6(3)
C11 C12 N1 122.1(3)
C11 C12 C13 123.0(3)
N1 C12 C13 114.9(3)
C14 C13 C18 118.6(3)
C14 C13 C12 119.9(3)
C18 C13 C12 121.6(3)
C13 C14 C15 120.0(4)
C16 C15 C14 121.3(4)
C15 C16 C17 119.0(5)
C16 C17 C18 120.9(4)
C13 C18 C17 120.2(4)
O1 C19 C1 110.4(2)
O1 C19 C20 102.7(3)
C1 C19 C20 117.7(3)
C25 C20 C21 120.6(3)
C25 C20 C19 109.9(3)
C21 C20 C19 129.5(4)
C22 C21 C20 119.1(3)
C21 C22 C23 120.2(3)
C22 C23 C24 121.9(3)
C25 C24 C23 116.6(3)
C20 C25 C24 121.5(3)
C20 C25 C26 108.5(3)
C24 C25 C26 129.9(4)
C27 C26 O1 122.4(3)
C27 C26 C25 129.4(4)
O1 C26 C25 108.1(3)
C26 C27 C28 129.2(3)
C33 C28 C29 116.3(3)
C33 C28 C27 125.8(3)
C29 C28 C27 117.8(3)
C30 C29 C28 123.1(3)
C31 C30 C29 119.3(3)
C30 C31 C32 118.9(3)
C33 C32 C31 121.4(3)
C32 C33 C28 121.0(3)

loop_
_geom_bond_atom_site_label_1
_geom_bond_atom_site_label_2
_geom_bond_distance
N1 C4 1.325(3)
N1 C12 1.350(3)
O1 C26 1.370(3)
O1 C19 1.461(3)
C1 C19 1.484(4)
C1 C4 1.486(4)
C1 C2 1.499(3)
C1 C3 1.500(3)
C2 C3 1.486(3)
C4 C5 1.423(3)
C5 C10 1.393(3)
C5 C6 1.397(3)
C6 C7 1.359(3)
C7 C8 1.385(4)
C8 C9 1.354(3)
C9 C10 1.408(3)
C10 C11 1.421(3)
C11 C12 1.343(3)
C12 C13 1.487(4)
C13 C14 1.364(4)
C13 C18 1.371(4)
C14 C15 1.394(4)
C15 C16 1.343(5)
C16 C17 1.352(5)
C17 C18 1.388(4)
C19 C20 1.494(4)
C20 C25 1.362(4)
C20 C21 1.375(4)
C21 C22 1.357(4)
C22 C23 1.358(4)
C23 C24 1.395(4)
C24 C25 1.374(4)
C25 C26 1.449(4)
C26 C27 1.318(4)
C27 C28 1.458(4)
C28 C33 1.369(4)
C28 C29 1.388(4)
C29 C30 1.365(3)
C30 C31 1.355(4)
C31 C32 1.376(4)
C32 C33 1.366(4)

loop_
_geom_torsion_atom_site_label_1
_geom_torsion_atom_site_label_2
_geom_torsion_atom_site_label_3
_geom_torsion_atom_site_label_4
_geom_torsion
C19 C1 C2 C3 104.2(3)
C4 C1 C2 C3 -104.8(3)
C19 C1 C3 C2 -106.4(3)
C4 C1 C3 C2 110.8(3)
C12 N1 C4 C5 0.5(4)
C12 N1 C4 C1 -178.8(3)
C19 C1 C4 N1 -92.7(3)
C2 C1 C4 N1 116.9(3)
C3 C1 C4 N1 48.6(3)
C19 C1 C4 C5 88.0(3)
C2 C1 C4 C5 -62.3(4)
C3 C1 C4 C5 -130.7(3)
N1 C4 C5 C10 -3.9(4)
C1 C4 C5 C10 175.4(3)
N1 C4 C5 C6 177.1(2)
C1 C4 C5 C6 -3.7(4)
C10 C5 C6 C7 -0.9(4)
C4 C5 C6 C7 178.1(3)
C5 C6 C7 C8 0.0(4)
C6 C7 C8 C9 0.5(5)
C7 C8 C9 C10 0.0(4)
C6 C5 C10 C9 1.4(4)
C4 C5 C10 C9 -177.7(2)
C6 C5 C10 C11 -178.0(2)
C4 C5 C10 C11 3.0(4)
C8 C9 C10 C5 -0.9(4)
C8 C9 C10 C11 178.4(3)
C5 C10 C11 C12 1.1(4)
C9 C10 C11 C12 -178.2(3)
C10 C11 C12 N1 -4.8(4)
C10 C11 C12 C13 175.8(3)
C4 N1 C12 C11 4.0(4)
C4 N1 C12 C13 -176.5(2)
C11 C12 C13 C14 -162.5(3)
N1 C12 C13 C14 18.0(4)
C11 C12 C13 C18 17.2(4)
N1 C12 C13 C18 -162.3(3)
C18 C13 C14 C15 -0.3(5)
C12 C13 C14 C15 179.5(3)
C13 C14 C15 C16 0.9(5)
C14 C15 C16 C17 -0.8(7)
C15 C16 C17 C18 0.0(7)
C14 C13 C18 C17 -0.5(5)
C12 C13 C18 C17 179.8(3)
C16 C17 C18 C13 0.6(6)
C26 O1 C19 C1 129.8(3)
C26 O1 C19 C20 3.4(3)
C4 C1 C19 O1 -75.8(3)
C2 C1 C19 O1 75.9(3)
C3 C1 C19 O1 142.0(2)
C4 C1 C19 C20 41.7(4)
C2 C1 C19 C20 -166.6(3)
C3 C1 C19 C20 -100.5(3)
O1 C19 C20 C25 -1.4(3)
C1 C19 C20 C25 -122.9(3)
O1 C19 C20 C21 -180.0(3)
C1 C19 C20 C21 58.5(4)
C25 C20 C21 C22 0.3(5)
C19 C20 C21 C22 178.8(3)
C20 C21 C22 C23 -0.1(5)
C21 C22 C23 C24 -0.8(5)
C22 C23 C24 C25 1.4(5)
C21 C20 C25 C24 0.4(4)
C19 C20 C25 C24 -178.4(3)
C21 C20 C25 C26 177.8(3)
C19 C20 C25 C26 -1.0(3)
C23 C24 C25 C20 -1.2(4)
C23 C24 C25 C26 -178.0(3)
C19 O1 C26 C27 175.2(3)
C19 O1 C26 C25 -4.1(3)
C20 C25 C26 C27 -176.1(3)
C24 C25 C26 C27 1.0(5)
C20 C25 C26 O1 3.1(3)
C24 C25 C26 O1 -179.7(3)
O1 C26 C27 C28 -2.2(5)
C25 C26 C27 C28 177.0(3)
C26 C27 C28 C33 -1.8(5)
C26 C27 C28 C29 179.2(3)
C33 C28 C29 C30 -0.6(5)
C27 C28 C29 C30 178.5(3)
C28 C29 C30 C31 0.8(5)
C29 C30 C31 C32 -0.6(5)
C30 C31 C32 C33 0.3(6)
C31 C32 C33 C28 0.0(6)
C29 C28 C33 C32 0.2(5)
C27 C28 C33 C32 -178.8(3)
